data_2216744
loop_
_publ_author_name
'Lai-Ping Zhang'
'Jian-Fang Ma'
'Zhi-Fang Jia'
' Guo-Hua Wei'

_publ_section_title
;
 2,2'-Diethyl-1,1'-(4-oxoheptane-1,7-diyl)di-1<i>H</i>-benzimidazole
;
_journal_coeditor_code RZ2173
_journal_issue 12
_journal_name_full 'Acta Crystallographica Section E'
_journal_page_first o4831
_journal_page_last o4831
_journal_paper_doi 10.1107/S1600536807059685
_journal_volume 63
_journal_year 2007
_chemical_formula_iupac 'C25 H30 N4 O'
_chemical_formula_moiety 'C25 H30 N4 O'
_chemical_formula_sum 'C25 H30 N4 O'
_chemical_formula_weight 402.53
_chemical_name_systematic
;
2,2'-Diethyl-1,1'-(4-oxoheptane-1,7-diyl)di-1H-benzimidazole
;
_space_group_IT_number 14
_symmetry_cell_setting monoclinic
_symmetry_space_group_name_Hall '-P 2ybc'
_symmetry_space_group_name_H-M 'P 1 21/c 1'
_atom_sites_solution_hydrogens geom
_atom_sites_solution_primary direct
_atom_sites_solution_secondary difmap
_audit_creation_method SHELXL-97
_cell_angle_alpha 90.00
_cell_angle_beta 102.672(12)
_cell_angle_gamma 90.00
_cell_formula_units_Z 4
_cell_length_a 10.886(7)
_cell_length_b 9.526(6)
_cell_length_c 21.734(14)
_cell_measurement_reflns_used 5291
_cell_measurement_temperature 293(2)
_cell_measurement_theta_max 28.3
_cell_measurement_theta_min 1.9
_cell_volume 2199(2)
_computing_cell_refinement 'SAINT (Bruker, 1999)'
_computing_data_collection 'SMART (Bruker, 1997)'
_computing_data_reduction 'SAINT (Bruker, 1999)'
_computing_molecular_graphics 'SHELXTL-Plus (Sheldrick, 1990)'
_computing_publication_material 'SHELXL97 (Sheldrick, 1997)'
_computing_structure_refinement 'SHELXL97 (Sheldrick, 1997)'
_computing_structure_solution 'SHELXS97 (Sheldrick, 1997)'
_diffrn_ambient_temperature 293(2)
_diffrn_measured_fraction_theta_full 0.999
_diffrn_measured_fraction_theta_max 0.965
_diffrn_measurement_device_type 'Bruker APEX CCD area-detector'
_diffrn_measurement_method '\w scans'
_diffrn_radiation_monochromator graphite
_diffrn_radiation_source 'fine-focus sealed tube'
_diffrn_radiation_type MoK\a
_diffrn_radiation_wavelength 0.71069
_diffrn_reflns_av_R_equivalents 0.0592
_diffrn_reflns_av_sigmaI/netI 0.0596
_diffrn_reflns_limit_h_max 10
_diffrn_reflns_limit_h_min -14
_diffrn_reflns_limit_k_max 12
_diffrn_reflns_limit_k_min -8
_diffrn_reflns_limit_l_max 28
_diffrn_reflns_limit_l_min -27
_diffrn_reflns_number 13412
_diffrn_reflns_theta_full 25.00
_diffrn_reflns_theta_max 28.31
_diffrn_reflns_theta_min 1.92
_diffrn_standards_number 0
_exptl_absorpt_coefficient_mu 0.076
_exptl_absorpt_correction_T_max 0.982
_exptl_absorpt_correction_T_min 0.970
_exptl_absorpt_correction_type multi-scan
_exptl_absorpt_process_details '(SADABS; Sheldrick, 1996)'
_exptl_crystal_colour colourless
_exptl_crystal_density_diffrn 1.216
_exptl_crystal_density_method 'not measured'
_exptl_crystal_description block
_exptl_crystal_F_000 864
_exptl_crystal_size_max 0.40
_exptl_crystal_size_mid 0.30
_exptl_crystal_size_min 0.25
_refine_diff_density_max 0.190
_refine_diff_density_min -0.213
_refine_ls_extinction_coef 0.0029(7)
_refine_ls_extinction_expression Fc^*^=kFc[1+0.001xFc^2^\l^3^/sin(2\q)]^-1/4^
_refine_ls_extinction_method SHELXL
_refine_ls_goodness_of_fit_ref 1.014
_refine_ls_hydrogen_treatment constr
_refine_ls_matrix_type full
_refine_ls_number_parameters 272
_refine_ls_number_reflns 5291
_refine_ls_number_restraints 0
_refine_ls_restrained_S_all 1.014
_refine_ls_R_factor_all 0.1025
_refine_ls_R_factor_gt 0.0482
_refine_ls_shift/su_max 0.001
_refine_ls_shift/su_mean 0.000
_refine_ls_structure_factor_coef Fsqd
_refine_ls_weighting_details 'calc w=1/[\s^2^(Fo^2^)+(0.0530P)^2^] where P=(Fo^2^+2Fc^2^)/3'
_refine_ls_weighting_scheme calc
_refine_ls_wR_factor_gt 0.1075
_refine_ls_wR_factor_ref 0.1299
_reflns_number_gt 2889
_reflns_number_total 5291
_reflns_threshold_expression I>2\s(I)
_cod_data_source_file rz2173.cif
_cod_data_source_block I
_cod_depositor_comments
;
The following automatic conversions were performed:

'_chemical_melting_point' value 'not measured' was changed to '?' -
the value is undefined or not given.

Automatic conversion script
Id: cif_fix_values 1646 2011-03-28 12:23:43Z adriana 

The following automatic conversions were performed:

'_chemical_melting_point' value 'not measured' was changed to '?' -
the value is undefined or not given.

Automatic conversion script
Id: cif_fix_values 1715 2011-07-08 13:25:40Z adriana 
;
_cod_original_sg_symbol_H-M 'P 21/c'
_cod_database_code 2216744
_cod_database_fobs_code 2216744

loop_
_symmetry_equiv_pos_as_xyz
'x, y, z'
'-x, y+1/2, -z+1/2'
'-x, -y, -z'
'x, -y-1/2, z-1/2'

loop_
_atom_site_type_symbol
_atom_site_label
_atom_site_fract_x
_atom_site_fract_y
_atom_site_fract_z
_atom_site_U_iso_or_equiv
_atom_site_adp_type
_atom_site_calc_flag
_atom_site_refinement_flags
_atom_site_occupancy
C C1 0.65136(15) 0.65380(17) 0.54635(8) 0.0482(4) Uani d . 1
C C2 0.72914(15) 0.61470(17) 0.50605(7) 0.0469(4) Uani d . 1
C C3 0.77365(18) 0.7109(2) 0.46823(9) 0.0638(5) Uani d . 1
H H3 0.8260 0.6839 0.4418 0.077 Uiso calc R 1
C C4 0.7366(2) 0.8478(2) 0.47173(10) 0.0760(6) Uani d . 1
H H4 0.7640 0.9151 0.4468 0.091 Uiso calc R 1
C C5 0.6594(2) 0.8886(2) 0.51142(11) 0.0737(6) Uani d . 1
H H5 0.6361 0.9824 0.5123 0.088 Uiso calc R 1
C C6 0.61636(18) 0.79397(19) 0.54961(9) 0.0610(5) Uani d . 1
H H6 0.5657 0.8224 0.5766 0.073 Uiso calc R 1
C C7 0.67739(15) 0.43185(17) 0.55765(7) 0.0452(4) Uani d . 1
C C8 0.67221(18) 0.28324(18) 0.57800(9) 0.0594(5) Uani d . 1
H H8A 0.7570 0.2520 0.5966 0.071 Uiso calc R 1
H H8B 0.6408 0.2257 0.5411 0.071 Uiso calc R 1
C C9 0.5908(2) 0.2596(2) 0.62469(10) 0.0741(6) Uani d . 1
H H9A 0.5918 0.1618 0.6355 0.111 Uiso calc R 1
H H9B 0.5061 0.2881 0.6064 0.111 Uiso calc R 1
H H9C 0.6226 0.3138 0.6620 0.111 Uiso calc R 1
C C10 0.82124(15) 0.38095(19) 0.48254(8) 0.0557(5) Uani d . 1
H H10A 0.8686 0.3159 0.5131 0.067 Uiso calc R 1
H H10B 0.8812 0.4385 0.4669 0.067 Uiso calc R 1
C C11 0.74318(17) 0.29774(18) 0.42782(8) 0.0559(5) Uani d . 1
H H11A 0.7993 0.2426 0.4084 0.067 Uiso calc R 1
H H11B 0.6891 0.2331 0.4441 0.067 Uiso calc R 1
C C12 0.66271(15) 0.38945(17) 0.37815(7) 0.0498(4) Uani d . 1
H H12A 0.6143 0.4523 0.3988 0.060 Uiso calc R 1
H H12B 0.7179 0.4469 0.3591 0.060 Uiso calc R 1
C C13 0.57347(16) 0.31317(19) 0.32671(8) 0.0492(4) Uani d . 1
C C14 0.50134(16) 0.40223(18) 0.27465(8) 0.0554(5) Uani d . 1
H H14A 0.5587 0.4338 0.2491 0.066 Uiso calc R 1
H H14B 0.4720 0.4849 0.2932 0.066 Uiso calc R 1
C C15 0.38883(15) 0.33353(19) 0.23140(8) 0.0536(4) Uani d . 1
H H15A 0.3705 0.3823 0.1912 0.064 Uiso calc R 1
H H15B 0.4096 0.2370 0.2236 0.064 Uiso calc R 1
C C16 0.27321(15) 0.33575(17) 0.25925(8) 0.0503(4) Uani d . 1
H H16A 0.2922 0.2899 0.3001 0.060 Uiso calc R 1
H H16B 0.2504 0.4323 0.2655 0.060 Uiso calc R 1
C C17 0.13936(14) 0.12333(17) 0.21942(7) 0.0430(4) Uani d . 1
C C18 0.19173(16) 0.01599(19) 0.25986(8) 0.0554(5) Uani d . 1
H H18 0.2589 0.0317 0.2938 0.067 Uiso calc R 1
C C19 0.13911(18) -0.1150(2) 0.24709(9) 0.0628(5) Uani d . 1
H H19 0.1716 -0.1899 0.2731 0.075 Uiso calc R 1
C C20 0.03894(18) -0.13853(19) 0.19652(10) 0.0615(5) Uani d . 1
H H20 0.0061 -0.2287 0.1894 0.074 Uiso calc R 1
C C22 0.03816(14) 0.10199(17) 0.16846(7) 0.0446(4) Uani d . 1
C C23 0.08260(15) 0.32118(17) 0.16817(7) 0.0453(4) Uani d . 1
C C24 0.07978(17) 0.47399(17) 0.15393(9) 0.0598(5) Uani d . 1
H H25A 0.1615 0.5023 0.1472 0.072 Uiso calc R 1
H H25B 0.0647 0.5254 0.1901 0.072 Uiso calc R 1
C C25 -0.0204(2) 0.5131(2) 0.09637(10) 0.0763(6) Uani d . 1
H H28A -0.0182 0.6125 0.0895 0.115 Uiso calc R 1
H H28B -0.1017 0.4871 0.1030 0.115 Uiso calc R 1
H H28C -0.0047 0.4645 0.0602 0.115 Uiso calc R 1
C C21 -0.01315(17) -0.03124(18) 0.15657(9) 0.0552(5) Uani d . 1
H HC22 -0.0805 -0.0477 0.1228 0.066 Uiso calc R 1
N N1 0.74548(13) 0.47145(14) 0.51418(6) 0.0475(3) Uani d . 1
N N2 0.62039(13) 0.53759(14) 0.57860(6) 0.0504(4) Uani d . 1
N N3 0.16700(12) 0.26482(14) 0.21831(6) 0.0453(3) Uani d . 1
N N4 0.00414(13) 0.22733(13) 0.13691(6) 0.0485(4) Uani d . 1
O O1 0.55972(14) 0.18762(14) 0.32768(6) 0.0850(5) Uani d . 1

loop_
_atom_site_aniso_label
_atom_site_aniso_U_11
_atom_site_aniso_U_22
_atom_site_aniso_U_33
_atom_site_aniso_U_12
_atom_site_aniso_U_13
_atom_site_aniso_U_23
C1 0.0457(10) 0.0517(10) 0.0449(10) -0.0032(8) 0.0051(8) -0.0033(8)
C2 0.0402(9) 0.0563(11) 0.0414(9) -0.0043(8) 0.0030(8) -0.0018(8)
C3 0.0585(12) 0.0785(14) 0.0550(12) -0.0125(10) 0.0134(10) 0.0016(10)
C4 0.0788(15) 0.0675(14) 0.0791(15) -0.0175(12) 0.0117(13) 0.0124(11)
C5 0.0772(15) 0.0498(11) 0.0891(16) -0.0091(10) 0.0071(13) -0.0001(11)
C6 0.0615(12) 0.0549(12) 0.0656(12) -0.0018(9) 0.0119(10) -0.0105(9)
C7 0.0382(9) 0.0550(10) 0.0406(9) 0.0009(8) 0.0048(8) -0.0015(8)
C8 0.0560(11) 0.0581(11) 0.0628(12) 0.0041(9) 0.0101(10) 0.0031(9)
C9 0.0739(14) 0.0712(13) 0.0803(15) 0.0056(11) 0.0235(12) 0.0216(10)
C10 0.0437(10) 0.0759(12) 0.0457(10) 0.0116(9) 0.0061(8) -0.0069(8)
C11 0.0525(11) 0.0642(11) 0.0492(10) 0.0139(9) 0.0074(9) -0.0079(8)
C12 0.0451(10) 0.0583(11) 0.0448(10) -0.0009(8) 0.0075(8) -0.0071(8)
C13 0.0468(10) 0.0517(11) 0.0494(10) -0.0029(8) 0.0110(8) -0.0094(8)
C14 0.0429(10) 0.0659(12) 0.0540(11) -0.0085(9) 0.0038(9) -0.0005(9)
C15 0.0435(10) 0.0700(12) 0.0455(10) -0.0061(8) 0.0059(8) -0.0079(8)
C16 0.0416(9) 0.0626(11) 0.0442(10) -0.0042(8) 0.0040(8) -0.0107(8)
C17 0.0355(9) 0.0522(10) 0.0434(9) 0.0027(7) 0.0129(7) -0.0002(7)
C18 0.0475(10) 0.0676(12) 0.0508(11) 0.0089(9) 0.0099(9) 0.0052(9)
C19 0.0628(12) 0.0607(12) 0.0688(13) 0.0142(10) 0.0228(11) 0.0179(10)
C20 0.0619(12) 0.0484(11) 0.0781(14) -0.0013(9) 0.0241(11) 0.0010(9)
C22 0.0377(9) 0.0504(10) 0.0458(9) -0.0002(8) 0.0096(8) -0.0011(8)
C23 0.0403(9) 0.0494(10) 0.0455(10) 0.0024(8) 0.0078(8) -0.0015(7)
C24 0.0578(12) 0.0537(11) 0.0652(12) -0.0004(9) 0.0075(10) -0.0001(9)
C25 0.0733(14) 0.0630(12) 0.0844(15) 0.0040(10) -0.0006(12) 0.0166(10)
C21 0.0489(10) 0.0558(11) 0.0597(11) -0.0037(9) 0.0096(9) -0.0045(9)
N1 0.0425(8) 0.0574(9) 0.0415(8) 0.0015(6) 0.0068(7) -0.0060(6)
N2 0.0482(9) 0.0537(9) 0.0505(9) 0.0012(7) 0.0136(7) -0.0025(7)
N3 0.0356(7) 0.0533(9) 0.0444(8) -0.0004(6) 0.0034(6) -0.0037(6)
N4 0.0442(8) 0.0489(8) 0.0483(8) -0.0016(6) 0.0012(7) -0.0002(6)
O1 0.1068(12) 0.0570(9) 0.0758(10) -0.0034(8) -0.0132(9) -0.0089(7)

loop_
_atom_type_symbol
_atom_type_description
_atom_type_scat_dispersion_real
_atom_type_scat_dispersion_imag
_atom_type_scat_source
C C 0.0033 0.0016 'International Tables Vol C Tables 4.2.6.8 and 6.1.1.4'
H H 0.0000 0.0000 'International Tables Vol C Tables 4.2.6.8 and 6.1.1.4'
N N 0.0061 0.0033 'International Tables Vol C Tables 4.2.6.8 and 6.1.1.4'
O O 0.0106 0.0060 'International Tables Vol C Tables 4.2.6.8 and 6.1.1.4'

loop_
_geom_angle_atom_site_label_1
_geom_angle_atom_site_label_2
_geom_angle_atom_site_label_3
_geom_angle
N2 C1 C6 129.60(17)
N2 C1 C2 110.57(14)
C6 C1 C2 119.83(16)
N1 C2 C3 132.53(17)
N1 C2 C1 105.19(14)
C3 C2 C1 122.29(17)
C4 C3 C2 116.74(19)
C4 C3 H3 121.6
C2 C3 H3 121.6
C3 C4 C5 121.81(19)
C3 C4 H4 119.1
C5 C4 H4 119.1
C6 C5 C4 121.68(19)
C6 C5 H5 119.2
C4 C5 H5 119.2
C5 C6 C1 117.65(19)
C5 C6 H6 121.2
C1 C6 H6 121.2
N2 C7 N1 113.20(15)
N2 C7 C8 125.03(16)
N1 C7 C8 121.77(15)
C7 C8 C9 114.17(15)
C7 C8 H8A 108.7
C9 C8 H8A 108.7
C7 C8 H8B 108.7
C9 C8 H8B 108.7
H8A C8 H8B 107.6
C8 C9 H9A 109.5
C8 C9 H9B 109.5
H9A C9 H9B 109.5
C8 C9 H9C 109.5
H9A C9 H9C 109.5
H9B C9 H9C 109.5
N1 C10 C11 113.43(13)
N1 C10 H10A 108.9
C11 C10 H10A 108.9
N1 C10 H10B 108.9
C11 C10 H10B 108.9
H10A C10 H10B 107.7
C12 C11 C10 113.19(14)
C12 C11 H11A 108.9
C10 C11 H11A 108.9
C12 C11 H11B 108.9
C10 C11 H11B 108.9
H11A C11 H11B 107.8
C13 C12 C11 115.61(14)
C13 C12 H12A 108.4
C11 C12 H12A 108.4
C13 C12 H12B 108.4
C11 C12 H12B 108.4
H12A C12 H12B 107.4
O1 C13 C14 122.03(15)
O1 C13 C12 122.04(15)
C14 C13 C12 115.92(15)
C13 C14 C15 116.30(14)
C13 C14 H14A 108.2
C15 C14 H14A 108.2
C13 C14 H14B 108.2
C15 C14 H14B 108.2
H14A C14 H14B 107.4
C16 C15 C14 112.05(14)
C16 C15 H15A 109.2
C14 C15 H15A 109.2
C16 C15 H15B 109.2
C14 C15 H15B 109.2
H15A C15 H15B 107.9
N3 C16 C15 111.53(13)
N3 C16 H16A 109.3
C15 C16 H16A 109.3
N3 C16 H16B 109.3
C15 C16 H16B 109.3
H16A C16 H16B 108.0
N3 C17 C18 132.01(15)
N3 C17 C22 105.38(13)
C18 C17 C22 122.61(16)
C19 C18 C17 116.49(16)
C19 C18 H18 121.8
C17 C18 H18 121.8
C18 C19 C20 121.77(17)
C18 C19 H19 119.1
C20 C19 H19 119.1
C21 C20 C19 121.51(17)
C21 C20 H20 119.2
C19 C20 H20 119.2
N4 C22 C21 129.99(15)
N4 C22 C17 110.24(14)
C21 C22 C17 119.77(15)
N4 C23 N3 112.93(14)
N4 C23 C24 125.13(14)
N3 C23 C24 121.89(14)
C23 C24 C25 113.01(15)
C23 C24 H25A 109.0
C25 C24 H25A 109.0
C23 C24 H25B 109.0
C25 C24 H25B 109.0
H25A C24 H25B 107.8
C24 C25 H28A 109.5
C24 C25 H28B 109.5
H28A C25 H28B 109.5
C24 C25 H28C 109.5
H28A C25 H28C 109.5
H28B C25 H28C 109.5
C20 C21 C22 117.85(17)
C20 C21 HC22 121.1
C22 C21 HC22 121.1
C7 N1 C2 106.55(13)
C7 N1 C10 127.23(15)
C2 N1 C10 126.22(15)
C7 N2 C1 104.48(14)
C23 N3 C17 106.57(12)
C23 N3 C16 127.28(14)
C17 N3 C16 125.91(13)
C23 N4 C22 104.88(13)

loop_
_geom_bond_atom_site_label_1
_geom_bond_atom_site_label_2
_geom_bond_distance
C1 N2 1.391(2)
C1 C6 1.395(2)
C1 C2 1.396(2)
C2 N1 1.382(2)
C2 C3 1.388(2)
C3 C4 1.372(3)
C3 H3 0.9300
C4 C5 1.385(3)
C4 H4 0.9300
C5 C6 1.376(3)
C5 H5 0.9300
C6 H6 0.9300
C7 N2 1.316(2)
C7 N1 1.375(2)
C7 C8 1.488(2)
C8 C9 1.503(3)
C8 H8A 0.9700
C8 H8B 0.9700
C9 H9A 0.9600
C9 H9B 0.9600
C9 H9C 0.9600
C10 N1 1.465(2)
C10 C11 1.524(2)
C10 H10A 0.9700
C10 H10B 0.9700
C11 C12 1.510(2)
C11 H11A 0.9700
C11 H11B 0.9700
C12 C13 1.498(2)
C12 H12A 0.9700
C12 H12B 0.9700
C13 O1 1.206(2)
C13 C14 1.492(2)
C14 C15 1.519(2)
C14 H14A 0.9700
C14 H14B 0.9700
C15 C16 1.512(2)
C15 H15A 0.9700
C15 H15B 0.9700
C16 N3 1.461(2)
C16 H16A 0.9700
C16 H16B 0.9700
C17 N3 1.3823(19)
C17 C18 1.387(2)
C17 C22 1.395(2)
C18 C19 1.376(2)
C18 H18 0.9300
C19 C20 1.386(3)
C19 H19 0.9300
C20 C21 1.380(2)
C20 H20 0.9300
C22 N4 1.386(2)
C22 C21 1.388(2)
C23 N4 1.3175(19)
C23 N3 1.371(2)
C23 C24 1.487(2)
C24 C25 1.515(2)
C24 H25A 0.9700
C24 H25B 0.9700
C25 H28A 0.9600
C25 H28B 0.9600
C25 H28C 0.9600
C21 HC22 0.9300

loop_
_geom_hbond_atom_site_label_D
_geom_hbond_atom_site_label_H
_geom_hbond_atom_site_label_A
_geom_hbond_distance_DH
_geom_hbond_distance_HA
_geom_hbond_distance_DA
_geom_hbond_angle_DHA
C12 H12A N1 0.97 2.61 2.999(2) 104.5

loop_
_geom_torsion_atom_site_label_1
_geom_torsion_atom_site_label_2
_geom_torsion_atom_site_label_3
_geom_torsion_atom_site_label_4
_geom_torsion
N2 C1 C2 N1 0.01(17)
C6 C1 C2 N1 179.88(14)
N2 C1 C2 C3 179.89(14)
C6 C1 C2 C3 -0.2(2)
N1 C2 C3 C4 179.29(17)
C1 C2 C3 C4 -0.6(3)
C2 C3 C4 C5 0.5(3)
C3 C4 C5 C6 0.3(3)
C4 C5 C6 C1 -1.1(3)
N2 C1 C6 C5 -179.12(17)
C2 C1 C6 C5 1.0(2)
N2 C7 C8 C9 1.9(2)
N1 C7 C8 C9 -178.70(15)
N1 C10 C11 C12 57.0(2)
C10 C11 C12 C13 -173.63(15)
C11 C12 C13 O1 5.7(2)
C11 C12 C13 C14 -175.12(15)
O1 C13 C14 C15 13.9(3)
C12 C13 C14 C15 -165.28(15)
C13 C14 C15 C16 82.0(2)
C14 C15 C16 N3 -177.89(13)
N3 C17 C18 C19 179.41(16)
C22 C17 C18 C19 0.4(2)
C17 C18 C19 C20 -0.1(3)
C18 C19 C20 C21 -0.2(3)
N3 C17 C22 N4 -0.19(17)
C18 C17 C22 N4 179.06(15)
N3 C17 C22 C21 -179.71(14)
C18 C17 C22 C21 -0.5(2)
N4 C23 C24 C25 -3.0(3)
N3 C23 C24 C25 179.75(16)
C19 C20 C21 C22 0.1(3)
N4 C22 C21 C20 -179.22(17)
C17 C22 C21 C20 0.2(2)
N2 C7 N1 C2 -0.86(17)
C8 C7 N1 C2 179.63(14)
N2 C7 N1 C10 178.92(13)
C8 C7 N1 C10 -0.6(2)
C3 C2 N1 C7 -179.39(17)
C1 C2 N1 C7 0.47(16)
C3 C2 N1 C10 0.8(3)
C1 C2 N1 C10 -179.31(14)
C11 C10 N1 C7 79.0(2)
C11 C10 N1 C2 -101.27(19)
N1 C7 N2 C1 0.84(17)
C8 C7 N2 C1 -179.67(15)
C6 C1 N2 C7 179.64(16)
C2 C1 N2 C7 -0.51(17)
N4 C23 N3 C17 -0.53(18)
C24 C23 N3 C17 177.05(15)
N4 C23 N3 C16 174.15(14)
C24 C23 N3 C16 -8.3(2)
C18 C17 N3 C23 -178.73(17)
C22 C17 N3 C23 0.41(16)
C18 C17 N3 C16 6.5(3)
C22 C17 N3 C16 -174.36(14)
C15 C16 N3 C23 -85.09(19)
C15 C16 N3 C17 88.61(19)
N3 C23 N4 C22 0.40(18)
C24 C23 N4 C22 -177.08(16)
C21 C22 N4 C23 179.34(17)
C17 C22 N4 C23 -0.12(17)

loop_
_cod_related_entry_id
_cod_related_entry_database
_cod_related_entry_code
1 ChemSpider 21120203
